data_4317455
loop_
_publ_author_name
'F. Albert Cotton'
'Lee M. Daniels'
'Penglin Huang'
'Carlos A. Murillo'

_publ_section_title
;
 The First Oxidation of a Cr24+ Paddlewheel Complex to an Isostructural
 Stable Product
;
_journal_name_full 'Inorganic Chemistry'
_journal_page_first 317
_journal_page_last 320
_journal_paper_doi 10.1021/ic010925v
_journal_volume 41
_journal_year 2002
_chemical_compound_source synthesis
_chemical_formula_moiety Cr2(N3C17H18)4,PF6,(CH2Cl2)4
_chemical_formula_sum 'C72 H80 Cl8 Cr2 F6 N12 P'
_chemical_formula_weight 1646.05
_chemical_name_systematic
;

  ?

;
_space_group_IT_number 15
_symmetry_cell_setting monoclinic
_symmetry_space_group_name_Hall '-C 2yc'
_symmetry_space_group_name_H-M 'C 1 2/c 1'
_atom_sites_solution_hydrogens geom
_atom_sites_solution_primary direct
_atom_sites_solution_secondary difmap
_audit_creation_method SHELXL
_cell_angle_alpha 90.00
_cell_angle_beta 116.2980(10)
_cell_angle_gamma 90.00
_cell_formula_units_Z 4
_cell_length_a 22.8315(13)
_cell_length_b 15.7262(9)
_cell_length_c 23.8159(14)
_cell_measurement_reflns_used 7367
_cell_measurement_temperature 213(2)
_cell_measurement_theta_max 27.47
_cell_measurement_theta_min 2.15
_cell_volume 7666.1(8)
_computing_cell_refinement 'Bruker SAINT'
_computing_data_collection 'Bruker SMART'
_computing_data_reduction 'Bruker SAINT'
_computing_molecular_graphics 'Bruker XP'
_computing_publication_material 'SHELXL-93 (Sheldrick, 1993)'
_computing_structure_refinement 'SHELXL-93 (Sheldrick, 1993)'
_computing_structure_solution 'SHELXS-86 (Sheldrick, 1990)'
_diffrn_ambient_temperature 213(2)
_diffrn_measurement_device 'Bruker SMART'
_diffrn_measurement_method \w-scans
_diffrn_radiation_monochromator graphite
_diffrn_radiation_source 'normal-focus sealed tube'
_diffrn_radiation_type MoK\a
_diffrn_radiation_wavelength 0.71073
_diffrn_reflns_av_R_equivalents 0.0307
_diffrn_reflns_av_sigmaI/netI 0.0359
_diffrn_reflns_limit_h_max 29
_diffrn_reflns_limit_h_min -28
_diffrn_reflns_limit_k_max 17
_diffrn_reflns_limit_k_min -20
_diffrn_reflns_limit_l_max 30
_diffrn_reflns_limit_l_min -30
_diffrn_reflns_number 19682
_diffrn_reflns_theta_max 25.00
_diffrn_reflns_theta_min 1.63
_diffrn_standards_decay_% 0.0
_exptl_absorpt_coefficient_mu 0.648
_exptl_absorpt_correction_T_max 0.856
_exptl_absorpt_correction_T_min 0.657
_exptl_absorpt_correction_type multi-scan
_exptl_crystal_colour dark
_exptl_crystal_density_diffrn 1.426
_exptl_crystal_density_method 'not measured'
_exptl_crystal_description block
_exptl_crystal_F_000 3396
_exptl_crystal_size_max 0.27
_exptl_crystal_size_mid 0.26
_exptl_crystal_size_min 0.24
_refine_diff_density_max 0.527
_refine_diff_density_min -0.778
_refine_diff_density_rms 0.070
_refine_ls_extinction_method none
_refine_ls_goodness_of_fit_all 1.028
_refine_ls_goodness_of_fit_obs 1.097
_refine_ls_hydrogen_treatment noref
_refine_ls_matrix_type full
_refine_ls_number_parameters 502
_refine_ls_number_reflns 6595
_refine_ls_number_restraints 238
_refine_ls_restrained_S_all 1.022
_refine_ls_restrained_S_obs 1.075
_refine_ls_R_factor_all 0.0752
_refine_ls_R_factor_obs 0.0557
_refine_ls_shift/esd_max 0.002
_refine_ls_shift/esd_mean 0.000
_refine_ls_structure_factor_coef Fsqd
_refine_ls_weighting_details 'w=1/[\s^2^(Fo^2^)+(0.0820P)^2^+18.0P] where P=(Fo^2^+2Fc^2^)/3'
_refine_ls_weighting_scheme calc
_refine_ls_wR_factor_all 0.1570
_refine_ls_wR_factor_obs 0.1442
_reflns_number_observed 5182
_reflns_number_total 6746
_reflns_observed_criterion >2sigma(I)
_cod_data_source_file ic010925v_2.cif
_cod_data_source_block str3221
_cod_depositor_comments
;
The following automatic conversions were performed:

'_refine_ls_weighting_scheme' value 'calc
w=1/[\s^2^(Fo^2^)+(0.0820P)^2^+18.0P] where P=(Fo^2^+2Fc^2^)/3' was
changed to 'calc'. New tag '_refine_ls_weighting_details' was
created. The value of the new tag was set to
'w=1/[\s^2^(Fo^2^)+(0.0820P)^2^+18.0P] where P=(Fo^2^+2Fc^2^)/3'.

Automatic conversion script
Id: cif_fix_values 3143 2015-03-26 13:38:13Z robertas 
;
_cod_database_code 4317455

loop_
_symmetry_equiv_pos_as_xyz
'x, y, z'
'-x, y, -z+1/2'
'x+1/2, y+1/2, z'
'-x+1/2, y+1/2, -z+1/2'
'-x, -y, -z'
'x, -y, z-1/2'
'-x+1/2, -y+1/2, -z'
'x+1/2, -y+1/2, z-1/2'

loop_
_atom_site_aniso_label
_atom_site_aniso_U_11
_atom_site_aniso_U_22
_atom_site_aniso_U_33
_atom_site_aniso_U_23
_atom_site_aniso_U_13
_atom_site_aniso_U_12
Cr1 0.0188(2) 0.0194(3) 0.0210(2) 0.0002(2) 0.0106(2) -0.0003(2)
N1 0.0204(12) 0.0252(14) 0.0209(12) 0.0005(10) 0.0096(10) -0.0020(10)
N2 0.0258(13) 0.029(2) 0.0299(14) -0.0032(11) 0.0149(11) -0.0075(11)
N10 0.0211(12) 0.0225(14) 0.0221(12) 0.0018(10) 0.0103(10) 0.0001(10)
N4 0.0258(13) 0.0228(14) 0.0263(13) 0.0044(11) 0.0145(11) 0.0037(11)
N5 0.0357(15) 0.032(2) 0.039(2) 0.0095(13) 0.0232(13) 0.0137(13)
N7 0.0258(13) 0.0240(14) 0.0262(13) 0.0017(11) 0.0154(11) 0.0027(11)
C1 0.0192(13) 0.024(2) 0.027(2) 0.0001(13) 0.0114(12) 0.0017(12)
C2 0.027(2) 0.041(2) 0.034(2) 0.003(2) 0.0131(14) 0.000(2)
C3 0.027(2) 0.059(3) 0.044(2) 0.011(2) 0.009(2) 0.003(2)
C4 0.036(2) 0.061(3) 0.032(2) 0.009(2) 0.001(2) -0.010(2)
C5 0.048(2) 0.047(2) 0.027(2) -0.003(2) 0.016(2) -0.010(2)
C6 0.032(2) 0.034(2) 0.029(2) -0.0015(14) 0.0143(14) -0.0040(15)
C7 0.0238(15) 0.026(2) 0.027(2) 0.0025(13) 0.0088(13) -0.0043(13)
C8 0.039(2) 0.036(2) 0.041(2) -0.012(2) 0.021(2) -0.015(2)
C9 0.060(3) 0.037(2) 0.064(3) -0.011(2) 0.038(2) -0.019(2)
C10 0.048(2) 0.051(3) 0.067(3) -0.014(2) 0.035(2) -0.023(2)
C11 0.034(2) 0.045(2) 0.042(2) -0.006(2) 0.024(2) -0.013(2)
C12 0.033(2) 0.029(2) 0.035(2) 0.0034(14) 0.0178(15) 0.0000(15)
C13 0.040(2) 0.032(2) 0.048(2) 0.012(2) 0.018(2) 0.005(2)
C14 0.042(2) 0.050(2) 0.037(2) 0.021(2) 0.016(2) 0.003(2)
C15 0.041(2) 0.056(3) 0.028(2) 0.008(2) 0.019(2) 0.002(2)
C16 0.036(2) 0.034(2) 0.032(2) 0.0011(15) 0.0188(15) 0.0024(15)
C17 0.0201(14) 0.028(2) 0.026(2) 0.0029(13) 0.0111(12) -0.0034(13)
C18 0.0251(15) 0.022(2) 0.032(2) 0.0040(13) 0.0150(13) 0.0025(13)
C19 0.032(2) 0.027(2) 0.032(2) 0.0046(14) 0.0163(14) 0.0062(14)
C20 0.031(2) 0.036(2) 0.054(2) 0.011(2) 0.025(2) 0.007(2)
C21 0.045(2) 0.040(2) 0.050(2) 0.016(2) 0.035(2) 0.017(2)
C22 0.048(2) 0.052(2) 0.032(2) 0.005(2) 0.025(2) 0.014(2)
C23 0.033(2) 0.044(2) 0.034(2) -0.001(2) 0.017(2) 0.005(2)
C24 0.028(2) 0.025(2) 0.028(2) 0.0053(13) 0.0167(13) 0.0081(13)
C25 0.050(2) 0.030(2) 0.059(2) 0.005(2) 0.037(2) 0.012(2)
C26 0.074(3) 0.038(2) 0.095(4) 0.031(2) 0.065(3) 0.031(2)
C27 0.049(2) 0.064(3) 0.065(3) 0.036(2) 0.037(2) 0.033(2)
C28 0.040(2) 0.056(3) 0.044(2) 0.021(2) 0.024(2) 0.021(2)
C29 0.039(2) 0.032(2) 0.035(2) 0.0045(15) 0.020(2) 0.004(2)
C30 0.053(2) 0.028(2) 0.057(2) 0.011(2) 0.032(2) 0.001(2)
C31 0.051(2) 0.049(2) 0.045(2) 0.023(2) 0.030(2) 0.010(2)
C32 0.047(2) 0.050(2) 0.033(2) 0.009(2) 0.021(2) 0.007(2)
C33 0.038(2) 0.033(2) 0.034(2) 0.0044(15) 0.019(2) 0.004(2)
C34 0.026(2) 0.027(2) 0.033(2) 0.0074(14) 0.0179(14) 0.0060(13)
P1 0.0732(11) 0.0373(9) 0.0531(9) 0.000 0.0388(8) 0.000
F1 0.121(5) 0.139(9) 0.065(3) 0.007(3) 0.055(3) 0.002(4)
F2 0.088(10) 0.164(19) 0.127(13) -0.096(12) 0.068(10) -0.064(11)
F3 0.082(9) 0.168(20) 0.107(12) 0.003(10) 0.049(9) -0.051(10)
F4 0.251(29) 0.046(5) 0.115(11) 0.013(10) 0.007(14) 0.069(12)
F5 0.263(28) 0.055(6) 0.210(16) 0.023(14) 0.159(19) 0.070(12)
F11 0.199(21) 0.074(13) 0.216(28) -0.067(16) 0.166(22) -0.025(13)
F12 0.366(37) 0.082(15) 0.263(35) 0.079(19) 0.259(33) 0.025(18)
F13 0.145(25) 0.359(56) 0.118(21) 0.031(23) -0.033(17) 0.001(28)
C35 0.070(4) 0.129(7) 0.179(8) 0.062(6) 0.013(5) -0.019(4)
Cl1 0.146(2) 0.193(3) 0.129(2) 0.039(2) 0.071(2) 0.044(2)
Cl2 0.1300(15) 0.0718(10) 0.1013(12) -0.0106(9) 0.0437(11) -0.0081(10)
C36 0.078(4) 0.135(7) 0.099(5) -0.002(4) 0.049(4) 0.007(4)
Cl3 0.252(3) 0.0951(15) 0.131(2) -0.0016(13) 0.108(2) -0.009(2)
Cl4 0.1085(13) 0.125(2) 0.0953(12) 0.0072(11) 0.0234(10) -0.0238(12)

loop_
_atom_site_label
_atom_site_type_symbol
_atom_site_fract_x
_atom_site_fract_y
_atom_site_fract_z
_atom_site_U_iso_or_equiv
_atom_site_thermal_displace_type
_atom_site_occupancy
_atom_site_calc_flag
_atom_site_refinement_flags
_atom_site_disorder_group
Cr1 Cr 0.00554(2) -0.09899(3) 0.29248(2) 0.01911(15) Uani 1 d . .
N1 N 0.08024(11) -0.0154(2) 0.32401(11) 0.0220(5) Uani 1 d . .
N2 N 0.13644(12) 0.0888(2) 0.29543(12) 0.0272(6) Uani 1 d . .
N10 N 0.05649(11) -0.0011(2) 0.22026(11) 0.0216(5) Uani 1 d . .
N4 N 0.07081(12) -0.1953(2) 0.32115(12) 0.0239(6) Uani 1 d . .
N5 N 0.14048(13) -0.2820(2) 0.29515(13) 0.0332(7) Uani 1 d . .
N7 N 0.06692(12) -0.1828(2) 0.22362(12) 0.0239(6) Uani 1 d . .
C1 C 0.09202(14) 0.0250(2) 0.27997(14) 0.0227(6) Uani 1 d . .
C2 C 0.1930(2) -0.0508(2) 0.3965(2) 0.0339(8) Uani 1 d . .
H18A H 0.2007(2) -0.0659(2) 0.3626(2) 0.041 Uiso 1 calc R .
C3 C 0.2427(2) -0.0581(3) 0.4569(2) 0.0459(10) Uani 1 d . .
H3A H 0.2835(2) -0.0781(3) 0.4635(2) 0.055 Uiso 1 calc R .
C4 C 0.2315(2) -0.0358(3) 0.5076(2) 0.0480(10) Uani 1 d . .
H21A H 0.2649(2) -0.0399(3) 0.5481(2) 0.058 Uiso 1 calc R .
C5 C 0.1707(2) -0.0075(3) 0.4977(2) 0.0409(9) Uani 1 d . .
H23A H 0.1630(2) 0.0064(3) 0.5319(2) 0.049 Uiso 1 calc R .
C6 C 0.1205(2) 0.0008(2) 0.43732(15) 0.0312(7) Uani 1 d . .
H17A H 0.0797(2) 0.0206(2) 0.43118(15) 0.037 Uiso 1 calc R .
C7 C 0.13160(14) -0.0206(2) 0.38636(14) 0.0262(7) Uani 1 d . .
C8 C 0.1502(2) 0.1498(2) 0.3472(2) 0.0374(8) Uani 1 d . .
H56A H 0.1773(2) 0.1242(2) 0.3875(2) 0.045 Uiso 1 calc R .
H56B H 0.1101(2) 0.1703(2) 0.3471(2) 0.045 Uiso 1 calc R .
C9 C 0.1858(2) 0.2202(3) 0.3325(2) 0.0503(10) Uani 1 d . .
H50A H 0.2144(2) 0.2507(3) 0.3701(2) 0.060 Uiso 1 calc R .
H50B H 0.1554(2) 0.2599(3) 0.3026(2) 0.060 Uiso 1 calc R .
C10 C 0.2248(2) 0.1728(3) 0.3045(2) 0.0514(11) Uani 1 d . .
H52A H 0.2380(2) 0.2108(3) 0.2801(2) 0.062 Uiso 1 calc R .
H52B H 0.2634(2) 0.1466(3) 0.3371(2) 0.062 Uiso 1 calc R .
C11 C 0.1780(2) 0.1068(3) 0.2637(2) 0.0377(8) Uani 1 d . .
H53A H 0.1521(2) 0.1285(3) 0.2218(2) 0.045 Uiso 1 calc R .
H53B H 0.2010(2) 0.0562(3) 0.2613(2) 0.045 Uiso 1 calc R .
C12 C 0.0229(2) 0.1386(2) 0.1701(2) 0.0315(7) Uani 1 d . .
H15A H 0.0148(2) 0.1568(2) 0.2031(2) 0.038 Uiso 1 calc R .
C13 C 0.0122(2) 0.1928(2) 0.1209(2) 0.0402(9) Uani 1 d . .
H12A H -0.0024(2) 0.2479(2) 0.1215(2) 0.048 Uiso 1 calc R .
C14 C 0.0226(2) 0.1664(3) 0.0709(2) 0.0433(9) Uani 1 d . .
H11A H 0.0150(2) 0.2034(3) 0.0379(2) 0.052 Uiso 1 calc R .
C15 C 0.0445(2) 0.0854(3) 0.0700(2) 0.0401(9) Uani 1 d . .
H7A H 0.0517(2) 0.0676(3) 0.0363(2) 0.048 Uiso 1 calc R .
C16 C 0.0560(2) 0.0292(2) 0.1196(2) 0.0324(8) Uani 1 d . .
H13A H 0.0703(2) -0.0260(2) 0.1187(2) 0.039 Uiso 1 calc R .
C17 C 0.04585(14) 0.0566(2) 0.17008(14) 0.0245(7) Uani 1 d . .
C18 C 0.09388(15) -0.2211(2) 0.28064(15) 0.0257(7) Uani 1 d . .
C19 C 0.1657(2) -0.1376(2) 0.2161(2) 0.0295(7) Uani 1 d . .
H24A H 0.1838(2) -0.1209(2) 0.2578(2) 0.035 Uiso 1 calc R .
C20 C 0.2003(2) -0.1247(2) 0.1811(2) 0.0377(8) Uani 1 d . .
H6A H 0.2412(2) -0.0990(2) 0.1994(2) 0.045 Uiso 1 calc R .
C21 C 0.1737(2) -0.1500(2) 0.1191(2) 0.0396(9) Uani 1 d . .
H22A H 0.1967(2) -0.1414(2) 0.0957(2) 0.048 Uiso 1 calc R .
C22 C 0.1134(2) -0.1876(3) 0.0925(2) 0.0412(9) Uani 1 d . .
H4A H 0.0958(2) -0.2047(3) 0.0508(2) 0.049 Uiso 1 calc R .
C23 C 0.0778(2) -0.2009(2) 0.1267(2) 0.0362(8) Uani 1 d . .
H20A H 0.0369(2) -0.2266(2) 0.1081(2) 0.043 Uiso 1 calc R .
C24 C 0.10458(15) -0.1751(2) 0.18917(14) 0.0252(7) Uani 1 d . .
C25 C 0.1405(2) -0.3464(2) 0.2502(2) 0.0419(9) Uani 1 d . .
H54A H 0.1525(2) -0.3215(2) 0.2195(2) 0.050 Uiso 1 calc R .
H54B H 0.0980(2) -0.3732(2) 0.2287(2) 0.050 Uiso 1 calc R .
C26 C 0.1919(2) -0.4097(3) 0.2921(2) 0.0589(13) Uani 1 d . .
H55A H 0.2129(2) -0.4379(3) 0.2696(2) 0.071 Uiso 1 calc R .
H55B H 0.1730(2) -0.4522(3) 0.3087(2) 0.071 Uiso 1 calc R .
C27 C 0.2399(2) -0.3529(3) 0.3441(2) 0.0548(12) Uani 1 d . .
H51A H 0.2676(2) -0.3859(3) 0.3807(2) 0.066 Uiso 1 calc R .
H51B H 0.2672(2) -0.3207(3) 0.3299(2) 0.066 Uiso 1 calc R .
C28 C 0.1947(2) -0.2948(3) 0.3578(2) 0.0446(10) Uani 1 d . .
H57A H 0.1798(2) -0.3219(3) 0.3858(2) 0.053 Uiso 1 calc R .
H57B H 0.2159(2) -0.2415(3) 0.3760(2) 0.053 Uiso 1 calc R .
C29 C 0.0486(2) -0.3341(2) 0.3542(2) 0.0342(8) Uani 1 d . .
H19A H 0.0308(2) -0.3525(2) 0.3129(2) 0.041 Uiso 1 calc R .
C30 C 0.0499(2) -0.3882(2) 0.4011(2) 0.0437(9) Uani 1 d . .
H9A H 0.0332(2) -0.4431(2) 0.3910(2) 0.052 Uiso 1 calc R .
C31 C 0.0759(2) -0.3606(3) 0.4625(2) 0.0452(10) Uani 1 d . .
H2A H 0.0765(2) -0.3968(3) 0.4937(2) 0.054 Uiso 1 calc R .
C32 C 0.1007(2) -0.2797(3) 0.4775(2) 0.0419(9) Uani 1 d . .
H1A H 0.1181(2) -0.2612(3) 0.5188(2) 0.050 Uiso 1 calc R .
C33 C 0.1000(2) -0.2250(2) 0.4310(2) 0.0338(8) Uani 1 d . .
H10B H 0.1170(2) -0.1704(2) 0.4413(2) 0.041 Uiso 1 calc R .
C34 C 0.07399(15) -0.2527(2) 0.36942(15) 0.0271(7) Uani 1 d . .
P1 P 0.0000 0.40811(10) 0.2500 0.0505(4) Uani 1 d SD .
F1 F 0.0077(3) 0.4079(2) 0.3177(2) 0.104(4) Uani 0.71(2) d PD 1
F2 F -0.0725(2) 0.3845(7) 0.2256(3) 0.119(8) Uani 0.355(9) d PD -1
F3 F 0.0725(2) 0.4316(7) 0.2744(3) 0.116(8) Uani 0.355(9) d PD -1
F4 F -0.0180(5) 0.5028(3) 0.2440(2) 0.164(11) Uani 0.355(9) d PD -1
F5 F 0.0180(5) 0.3132(3) 0.2561(2) 0.156(10) Uani 0.355(9) d PD -1
F11 F -0.0159(9) 0.4775(3) 0.2868(6) 0.136(12) Uani 0.29(2) d PD 2
F12 F -0.0159(9) 0.3392(3) 0.2869(6) 0.193(16) Uani 0.29(2) d PD 2
F13 F 0.0717(4) 0.4084(3) 0.2997(9) 0.241(23) Uani 0.29(2) d PD 2
C35 C 0.1224(3) 0.3874(5) 0.4566(4) 0.142(4) Uani 1 d . .
H40A H 0.1464(3) 0.4403(5) 0.4705(4) 0.170 Uiso 1 calc R .
H40B H 0.1028(3) 0.3870(5) 0.4112(4) 0.170 Uiso 1 calc R .
Cl1 Cl 0.17766(13) 0.3043(2) 0.48376(12) 0.1523(10) Uani 1 d . .
Cl2 Cl 0.06230(10) 0.38705(11) 0.47881(9) 0.1038(6) Uani 1 d . .
C36 C 0.1135(3) 0.5876(5) 0.6538(3) 0.100(2) Uani 1 d . .
H41A H 0.1196(3) 0.5777(5) 0.6962(3) 0.120 Uiso 1 calc R .
H41B H 0.0694(3) 0.6086(5) 0.6296(3) 0.120 Uiso 1 calc R .
Cl3 Cl 0.1215(2) 0.49410(14) 0.62276(11) 0.1511(10) Uani 1 d . .
Cl4 Cl 0.16710(10) 0.66364(14) 0.65522(9) 0.1177(7) Uani 1 d . .

loop_
_atom_type_symbol
_atom_type_description
_atom_type_scat_dispersion_real
_atom_type_scat_dispersion_imag
_atom_type_scat_source
C C 0.0033 0.0016 'International Tables Vol C Tables 4.2.6.8 and 6.1.1.4'
H H 0.0000 0.0000 'International Tables Vol C Tables 4.2.6.8 and 6.1.1.4'
P P 0.1023 0.0942 'International Tables Vol C Tables 4.2.6.8 and 6.1.1.4'
N N 0.0061 0.0033 'International Tables Vol C Tables 4.2.6.8 and 6.1.1.4'
F F 0.0171 0.0103 'International Tables Vol C Tables 4.2.6.8 and 6.1.1.4'
Cr Cr 0.3209 0.6236 'International Tables Vol C Tables 4.2.6.8 and 6.1.1.4'
Cl Cl 0.1484 0.1585 'International Tables Vol C Tables 4.2.6.8 and 6.1.1.4'

loop_
_geom_angle_atom_site_label_1
_geom_angle_atom_site_label_2
_geom_angle_atom_site_label_3
_geom_angle
_geom_angle_site_symmetry_1
_geom_angle_site_symmetry_3
_geom_angle_publ_flag
Cr1 Cr1 N7 94.91(7) 2 2 y
Cr1 Cr1 N1 94.99(7) 2 . y
N7 Cr1 N1 170.11(10) 2 . y
Cr1 Cr1 N4 95.11(7) 2 . y
N7 Cr1 N4 89.68(11) 2 . y
N1 Cr1 N4 89.28(10) . . y
Cr1 Cr1 N10 94.88(7) 2 2 y
N7 Cr1 N10 90.44(10) 2 2 y
N1 Cr1 N10 88.88(10) . 2 y
N4 Cr1 N10 169.96(10) . 2 y
C1 N1 C7 118.7(2) . . ?
C1 N1 Cr1 116.4(2) . . ?
C7 N1 Cr1 121.2(2) . . ?
C1 N2 C11 125.1(3) . . ?
C1 N2 C8 124.2(3) . . ?
C11 N2 C8 110.6(3) . . ?
C1 N10 C17 119.0(3) . . ?
C1 N10 Cr1 116.4(2) . 2 ?
C17 N10 Cr1 120.5(2) . 2 ?
C18 N4 C34 119.0(3) . . ?
C18 N4 Cr1 116.5(2) . . ?
C34 N4 Cr1 120.6(2) . . ?
C18 N5 C28 124.6(3) . . ?
C18 N5 C25 123.5(3) . . ?
C28 N5 C25 111.8(3) . . ?
C18 N7 C24 119.3(2) . . ?
C18 N7 Cr1 116.8(2) . 2 ?
C24 N7 Cr1 119.1(2) . 2 ?
N1 C1 N10 116.1(3) . . ?
N1 C1 N2 121.3(3) . . ?
N10 C1 N2 122.6(3) . . ?
C3 C2 C7 120.3(3) . . ?
C4 C3 C2 120.1(3) . . ?
C5 C4 C3 119.7(3) . . ?
C4 C5 C6 120.9(3) . . ?
C7 C6 C5 119.7(3) . . ?
C6 C7 C2 119.4(3) . . ?
C6 C7 N1 120.7(3) . . ?
C2 C7 N1 119.9(3) . . ?
N2 C8 C9 102.7(3) . . ?
C8 C9 C10 102.9(3) . . ?
C11 C10 C9 103.6(3) . . ?
N2 C11 C10 103.7(3) . . ?
C13 C12 C17 119.9(3) . . ?
C14 C13 C12 120.9(4) . . ?
C15 C14 C13 119.8(3) . . ?
C14 C15 C16 120.3(3) . . ?
C17 C16 C15 119.5(3) . . ?
C16 C17 C12 119.6(3) . . ?
C16 C17 N10 119.6(3) . . ?
C12 C17 N10 120.8(3) . . ?
N4 C18 N5 122.7(3) . . ?
N4 C18 N7 115.7(3) . . ?
N5 C18 N7 121.6(3) . . ?
C24 C19 C20 120.5(3) . . ?
C21 C20 C19 120.0(3) . . ?
C22 C21 C20 119.6(3) . . ?
C21 C22 C23 121.3(3) . . ?
C24 C23 C22 119.0(3) . . ?
C19 C24 C23 119.6(3) . . ?
C19 C24 N7 120.6(3) . . ?
C23 C24 N7 119.7(3) . . ?
N5 C25 C26 102.8(3) . . ?
C25 C26 C27 102.5(3) . . ?
C28 C27 C26 102.3(3) . . ?
N5 C28 C27 102.2(3) . . ?
C34 C29 C30 119.8(3) . . ?
C31 C30 C29 120.2(4) . . ?
C32 C31 C30 120.0(3) . . ?
C31 C32 C33 120.4(4) . . ?
C34 C33 C32 119.7(4) . . ?
C29 C34 C33 120.0(3) . . ?
C29 C34 N4 120.3(3) . . ?
C33 C34 N4 119.7(3) . . ?
F4 P1 F3 90.1(2) . . ?
F4 P1 F2 90.0(2) . . ?
F3 P1 F2 179.9(2) . . ?
F4 P1 F5 179.9(3) . . ?
F3 P1 F5 90.0(2) . . ?
F2 P1 F5 89.9(2) . . ?
F12 P1 F12 90.2(3) 2 . ?
F12 P1 F13 90.1(2) . . ?
F13 P1 F13 179.7(3) . 2 ?
Cl2 C35 Cl1 116.3(5) . . ?
Cl3 C36 Cl4 113.9(4) . . ?

loop_
_geom_bond_atom_site_label_1
_geom_bond_atom_site_label_2
_geom_bond_distance
_geom_bond_site_symmetry_2
_geom_bond_publ_flag
Cr1 Cr1 1.9249(9) 2 y
Cr1 N7 2.014(3) 2 y
Cr1 N1 2.017(2) . y
Cr1 N4 2.020(3) . y
Cr1 N10 2.021(2) 2 y
N1 C1 1.351(4) . ?
N1 C7 1.430(4) . ?
N2 C1 1.356(4) . ?
N2 C11 1.479(4) . ?
N2 C8 1.482(4) . ?
N10 C1 1.352(4) . ?
N10 C17 1.433(4) . ?
N10 Cr1 2.021(2) 2 ?
N4 C18 1.350(4) . ?
N4 C34 1.438(4) . ?
N5 C18 1.358(4) . ?
N5 C28 1.470(5) . ?
N5 C25 1.473(5) . ?
N7 C18 1.358(4) . ?
N7 C24 1.432(4) . ?
N7 Cr1 2.014(3) 2 ?
C2 C3 1.387(5) . ?
C2 C7 1.396(4) . ?
C3 C4 1.384(6) . ?
C4 C5 1.375(6) . ?
C5 C6 1.393(5) . ?
C6 C7 1.387(4) . ?
C8 C9 1.503(5) . ?
C9 C10 1.522(6) . ?
C10 C11 1.498(5) . ?
C12 C13 1.379(5) . ?
C12 C17 1.393(5) . ?
C13 C14 1.378(5) . ?
C14 C15 1.372(6) . ?
C15 C16 1.405(5) . ?
C16 C17 1.388(4) . ?
C19 C24 1.383(5) . ?
C19 C20 1.394(5) . ?
C20 C21 1.382(5) . ?
C21 C22 1.369(5) . ?
C22 C23 1.399(5) . ?
C23 C24 1.394(5) . ?
C25 C26 1.526(5) . ?
C26 C27 1.527(7) . ?
C27 C28 1.519(5) . ?
C29 C34 1.385(5) . ?
C29 C30 1.394(5) . ?
C30 C31 1.383(6) . ?
C31 C32 1.374(6) . ?
C32 C33 1.397(5) . ?
C33 C34 1.386(5) . ?
P1 F4 1.535(4) . ?
P1 F3 1.536(4) . ?
P1 F2 1.537(4) . ?
P1 F5 1.538(4) . ?
P1 F12 1.535(4) . ?
P1 F13 1.538(4) . ?
C35 Cl2 1.675(9) . ?
C35 Cl1 1.730(8) . ?
C36 Cl3 1.691(7) . ?
C36 Cl4 1.700(7) . ?
